data_4338969
loop_
_publ_author_name
'Ma, Mengtao'
'Pullarkat, Sumod A.'
'Li, Yongxin'
'Leung, Pak-Hing'

_publ_section_title
;
 Novel stereochemistry, reactivity, and stability of an arsenic
 heterocycle in a metal-promoted asymmetric cycloaddition reaction.
;
_journal_issue 22
_journal_name_full 'Inorganic chemistry'
_journal_page_first 9488
_journal_page_last 9494
_journal_paper_doi 10.1021/ic701419j
_journal_volume 46
_journal_year 2007
_chemical_formula_sum 'C36.5 H40.5 As Cl2.5 N O4 P Pd'
_chemical_formula_weight 858.11
_chemical_name_systematic
;

 ?

;
_space_group_IT_number 1
_symmetry_cell_setting triclinic
_symmetry_space_group_name_Hall 'P 1'
_symmetry_space_group_name_H-M 'P 1'
_atom_sites_solution_hydrogens geom
_atom_sites_solution_primary direct
_atom_sites_solution_secondary difmap
_audit_creation_method SHELXL-97
_cell_angle_alpha 93.513(2)
_cell_angle_beta 103.462(2)
_cell_angle_gamma 100.6610(10)
_cell_formula_units_Z 2
_cell_length_a 9.9874(3)
_cell_length_b 10.4103(3)
_cell_length_c 18.6414(7)
_cell_measurement_reflns_used 8762
_cell_measurement_temperature 173(2)
_cell_measurement_theta_max 0.00
_cell_measurement_theta_min 0.00
_cell_volume 1841.32(11)
_computing_cell_refinement 'Bruker SMART'
_computing_data_collection 'Bruker SMART'
_computing_data_reduction 'Bruker SAINT'
_computing_molecular_graphics 'Bruker SHELXTL'
_computing_publication_material 'Bruker SHELXTL'
_computing_structure_refinement 'SHELXL-97 (Sheldrick, 1997)'
_computing_structure_solution 'SHELXS-97 (Sheldrick, 1990)'
_diffrn_ambient_temperature 173(2)
_diffrn_measured_fraction_theta_full 0.996
_diffrn_measured_fraction_theta_max 0.996
_diffrn_measurement_device_type 'CCD area detector'
_diffrn_measurement_method 'phi and omega scans'
_diffrn_radiation_monochromator graphite
_diffrn_radiation_source 'fine-focus sealed tube'
_diffrn_radiation_type MoK\a
_diffrn_radiation_wavelength 0.71073
_diffrn_reflns_av_R_equivalents 0.0219
_diffrn_reflns_av_sigmaI/netI 0.0401
_diffrn_reflns_limit_h_max 14
_diffrn_reflns_limit_h_min -14
_diffrn_reflns_limit_k_max 14
_diffrn_reflns_limit_k_min -14
_diffrn_reflns_limit_l_max 26
_diffrn_reflns_limit_l_min -26
_diffrn_reflns_number 50592
_diffrn_reflns_theta_full 30.51
_diffrn_reflns_theta_max 30.51
_diffrn_reflns_theta_min 1.13
_exptl_absorpt_coefficient_mu 1.660
_exptl_absorpt_correction_T_max 0.8009
_exptl_absorpt_correction_T_min 0.5943
_exptl_absorpt_correction_type multi-scan
_exptl_crystal_colour colourless
_exptl_crystal_density_diffrn 1.548
_exptl_crystal_density_meas 0
_exptl_crystal_density_method 'not measured'
_exptl_crystal_F_000 870
_exptl_crystal_size_max 0.35
_exptl_crystal_size_mid 0.20
_exptl_crystal_size_min 0.14
_refine_diff_density_max 1.039
_refine_diff_density_min -0.980
_refine_diff_density_rms 0.075
_refine_ls_abs_structure_details 'Flack H D (1983), Acta Cryst. A39, 876-881'
_refine_ls_abs_structure_Flack 0.003(3)
_refine_ls_extinction_method none
_refine_ls_goodness_of_fit_ref 1.037
_refine_ls_hydrogen_treatment constr
_refine_ls_matrix_type full
_refine_ls_number_parameters 857
_refine_ls_number_reflns 21041
_refine_ls_number_restraints 3
_refine_ls_restrained_S_all 1.037
_refine_ls_R_factor_all 0.0275
_refine_ls_R_factor_gt 0.0253
_refine_ls_shift/su_max 0.008
_refine_ls_shift/su_mean 0.000
_refine_ls_structure_factor_coef Fsqd
_refine_ls_weighting_details 'calc w=1/[\s^2^(Fo^2^)+(0.0284P)^2^+0.3998P] where P=(Fo^2^+2Fc^2^)/3'
_refine_ls_weighting_scheme calc
_refine_ls_wR_factor_gt 0.0623
_refine_ls_wR_factor_ref 0.0656
_reflns_number_gt 20010
_reflns_number_total 21041
_reflns_threshold_expression >2sigma(I)
_cod_data_source_file ic701419j2.cif
_cod_data_source_block leung83a
_cod_depositor_comments
;
The following automatic conversions were performed:

'_symmetry_cell_setting' value 'Triclinic' changed to 'triclinic'
according to
/usr/data/users/saulius/automatic-downloads/retrospective/ACS/lib/dictionaries/cif_core.dic
dictionary named 'cif_core.dic' version 2.4.2 from 2011-04-26.

Automatic conversion script
Id: cif_fix_values 2281 2013-09-26 08:29:07Z andrius 
;
_cod_original_cell_volume 1841.32(10)
_cod_original_sg_symbol_H-M P1
_cod_original_formula_sum 'C36.50 H40.50 As Cl2.50 N O4 P Pd'
_cod_database_code 4338969

loop_
_symmetry_equiv_pos_as_xyz
'x, y, z'

loop_
_atom_site_label
_atom_site_type_symbol
_atom_site_fract_x
_atom_site_fract_y
_atom_site_fract_z
_atom_site_U_iso_or_equiv
_atom_site_adp_type
_atom_site_occupancy
_atom_site_symmetry_multiplicity
_atom_site_calc_flag
_atom_site_refinement_flags
Pd1 Pd -0.016291(13) 0.255979(13) 0.380244(9) 0.01818(4) Uani 1 1 d .
P1 P 0.00314(6) 0.05988(6) 0.32897(4) 0.01952(11) Uani 1 1 d .
As1 As 0.18647(2) 0.33420(2) 0.330379(13) 0.01958(5) Uani 1 1 d .
N1 N -0.0222(2) 0.4349(2) 0.44197(12) 0.0230(4) Uani 1 1 d .
C1 C -0.1863(2) 0.1860(2) 0.42107(13) 0.0205(4) Uani 1 1 d .
C2 C -0.2534(2) 0.0578(2) 0.42566(14) 0.0248(5) Uani 1 1 d .
H2 H -0.2224 -0.0142 0.4057 0.030 Uiso 1 1 calc R
C3 C -0.3658(2) 0.0341(2) 0.45941(15) 0.0283(5) Uani 1 1 d .
H3 H -0.4122 -0.0538 0.4604 0.034 Uiso 1 1 calc R
C4 C -0.4100(3) 0.1362(3) 0.49112(16) 0.0311(5) Uani 1 1 d .
H4 H -0.4848 0.1192 0.5150 0.037 Uiso 1 1 calc R
C5 C -0.3438(2) 0.2645(2) 0.48771(14) 0.0276(5) Uani 1 1 d .
H5 H -0.3720 0.3358 0.5103 0.033 Uiso 1 1 calc R
C6 C -0.2366(2) 0.2891(2) 0.45137(13) 0.0211(4) Uani 1 1 d .
C7 C -0.1755(2) 0.4270(2) 0.43910(14) 0.0231(4) Uani 1 1 d .
H7 H -0.1846 0.4904 0.4794 0.028 Uiso 1 1 calc R
C8 C -0.2553(3) 0.4585(3) 0.36406(16) 0.0320(5) Uani 1 1 d .
H8A H -0.2335 0.4067 0.3242 0.048 Uiso 1 1 calc R
H8B H -0.2269 0.5524 0.3596 0.048 Uiso 1 1 calc R
H8C H -0.3566 0.4367 0.3602 0.048 Uiso 1 1 calc R
C9 C 0.0395(3) 0.5590(2) 0.41696(18) 0.0351(6) Uani 1 1 d .
H9A H 0.0106 0.6325 0.4404 0.053 Uiso 1 1 calc R
H9B H 0.0066 0.5548 0.3629 0.053 Uiso 1 1 calc R
H9C H 0.1423 0.5719 0.4310 0.053 Uiso 1 1 calc R
C10 C 0.0558(3) 0.4304(3) 0.51963(15) 0.0337(6) Uani 1 1 d .
H10A H 0.1542 0.4286 0.5212 0.051 Uiso 1 1 calc R
H10B H 0.0131 0.3512 0.5385 0.051 Uiso 1 1 calc R
H10C H 0.0516 0.5084 0.5505 0.051 Uiso 1 1 calc R
C11 C 0.3451(2) 0.4764(2) 0.37035(13) 0.0207(4) Uani 1 1 d .
C12 C 0.3894(2) 0.5712(2) 0.32650(13) 0.0239(4) Uani 1 1 d .
H12 H 0.3406 0.5676 0.2759 0.029 Uiso 1 1 calc R
C13 C 0.5066(3) 0.6716(2) 0.35787(15) 0.0280(5) Uani 1 1 d .
H13 H 0.5376 0.7367 0.3285 0.034 Uiso 1 1 calc R
C14 C 0.5770(2) 0.6763(2) 0.43113(16) 0.0299(5) Uani 1 1 d .
H14 H 0.6583 0.7431 0.4515 0.036 Uiso 1 1 calc R
C15 C 0.5304(3) 0.5846(3) 0.47549(15) 0.0307(5) Uani 1 1 d .
H15 H 0.5777 0.5904 0.5264 0.037 Uiso 1 1 calc R
C16 C 0.4139(3) 0.4841(2) 0.44506(14) 0.0260(5) Uani 1 1 d .
H16 H 0.3815 0.4209 0.4752 0.031 Uiso 1 1 calc R
C17 C 0.1544(2) 0.3144(2) 0.22112(13) 0.0221(4) Uani 1 1 d .
H17 H 0.1145 0.3849 0.1949 0.027 Uiso 1 1 calc R
C18 C 0.2988(2) 0.2997(2) 0.21236(12) 0.0216(4) Uani 1 1 d .
C19 C 0.3542(3) 0.3614(3) 0.15152(15) 0.0332(6) Uani 1 1 d .
H19A H 0.4472 0.3424 0.1531 0.050 Uiso 1 1 calc R
H19B H 0.3616 0.4568 0.1584 0.050 Uiso 1 1 calc R
H19C H 0.2898 0.3252 0.1034 0.050 Uiso 1 1 calc R
C20 C 0.3546(2) 0.2210(2) 0.25937(13) 0.0204(4) Uani 1 1 d .
C21 C 0.4841(2) 0.1668(3) 0.26368(15) 0.0279(5) Uani 1 1 d .
H21A H 0.5298 0.1994 0.2253 0.042 Uiso 1 1 calc R
H21B H 0.4587 0.0705 0.2559 0.042 Uiso 1 1 calc R
H21C H 0.5490 0.1948 0.3127 0.042 Uiso 1 1 calc R
C22 C 0.2625(2) 0.1767(2) 0.31051(13) 0.0195(4) Uani 1 1 d .
H22 H 0.3098 0.1398 0.3556 0.023 Uiso 1 1 calc R
C23 C 0.0598(2) 0.1740(2) 0.20296(13) 0.0226(4) Uani 1 1 d .
H23A H 0.0622 0.1342 0.1538 0.027 Uiso 1 1 calc R
H23B H -0.0388 0.1779 0.2022 0.027 Uiso 1 1 calc R
C24 C 0.1196(2) 0.0904(2) 0.26527(13) 0.0201(4) Uani 1 1 d .
H24 H 0.1339 0.0056 0.2431 0.024 Uiso 1 1 calc R
C25 C -0.1511(2) -0.0568(2) 0.27510(14) 0.0223(4) Uani 1 1 d .
C26 C -0.2652(3) -0.0098(3) 0.23616(16) 0.0308(5) Uani 1 1 d .
H26 H -0.2637 0.0819 0.2408 0.037 Uiso 1 1 calc R
C27 C -0.3809(3) -0.0949(3) 0.19069(16) 0.0361(6) Uani 1 1 d .
H27 H -0.4578 -0.0616 0.1637 0.043 Uiso 1 1 calc R
C28 C -0.3844(3) -0.2295(3) 0.18463(16) 0.0367(6) Uani 1 1 d .
H28 H -0.4640 -0.2885 0.1538 0.044 Uiso 1 1 calc R
C29 C -0.2726(3) -0.2768(3) 0.22324(17) 0.0363(6) Uani 1 1 d .
H29 H -0.2753 -0.3687 0.2190 0.044 Uiso 1 1 calc R
C30 C -0.1548(3) -0.1915(2) 0.26872(15) 0.0299(5) Uani 1 1 d .
H30 H -0.0777 -0.2251 0.2952 0.036 Uiso 1 1 calc R
C31 C 0.1033(2) -0.0219(2) 0.39990(13) 0.0217(4) Uani 1 1 d .
C32 C 0.1807(2) -0.1128(2) 0.38116(15) 0.0259(5) Uani 1 1 d .
H32 H 0.1725 -0.1403 0.3305 0.031 Uiso 1 1 calc R
C33 C 0.2683(2) -0.1619(2) 0.43612(16) 0.0307(5) Uani 1 1 d .
H33 H 0.3203 -0.2234 0.4230 0.037 Uiso 1 1 calc R
C34 C 0.2821(3) -0.1232(3) 0.51034(16) 0.0340(6) Uani 1 1 d .
H34 H 0.3431 -0.1580 0.5477 0.041 Uiso 1 1 calc R
C35 C 0.2064(3) -0.0337(3) 0.52973(16) 0.0343(6) Uani 1 1 d .
H35 H 0.2151 -0.0072 0.5806 0.041 Uiso 1 1 calc R
C36 C 0.1181(3) 0.0174(3) 0.47522(14) 0.0280(5) Uani 1 1 d .
H36 H 0.0672 0.0795 0.4888 0.034 Uiso 1 1 calc R
Pd2 Pd 1.008520(15) 0.546751(16) 0.829925(10) 0.02364(4) Uani 1 1 d .
P2 P 0.80070(6) 0.58542(6) 0.76618(3) 0.02280(12) Uani 1 1 d .
As2 As 1.01056(2) 0.75333(2) 0.902529(14) 0.02521(6) Uani 1 1 d .
N2 N 1.2041(2) 0.5031(2) 0.88749(13) 0.0306(5) Uani 1 1 d .
C37 C 1.0000(3) 0.3753(3) 0.76796(15) 0.0268(5) Uani 1 1 d .
C38 C 0.9205(3) 0.3240(3) 0.69689(16) 0.0331(6) Uani 1 1 d .
H38 H 0.8556 0.3710 0.6703 0.040 Uiso 1 1 calc R
C39 C 0.9345(3) 0.2052(3) 0.66425(17) 0.0385(6) Uani 1 1 d .
H39 H 0.8804 0.1727 0.6153 0.046 Uiso 1 1 calc R
C40 C 1.0268(3) 0.1336(3) 0.70247(19) 0.0444(7) Uani 1 1 d .
H40 H 1.0337 0.0510 0.6806 0.053 Uiso 1 1 calc R
C41 C 1.1083(3) 0.1835(3) 0.77235(18) 0.0384(6) Uani 1 1 d .
H41 H 1.1743 0.1366 0.7981 0.046 Uiso 1 1 calc R
C42 C 1.0944(3) 0.3024(3) 0.80555(15) 0.0298(5) Uani 1 1 d .
C43 C 1.1780(3) 0.3550(3) 0.88284(16) 0.0342(6) Uani 1 1 d .
H43 H 1.2704 0.3268 0.8921 0.041 Uiso 1 1 calc R
C44 C 1.0986(4) 0.2997(4) 0.93801(19) 0.0519(8) Uani 1 1 d .
H44A H 1.0080 0.3271 0.9293 0.078 Uiso 1 1 calc R
H44B H 1.1540 0.3327 0.9886 0.078 Uiso 1 1 calc R
H44C H 1.0825 0.2035 0.9317 0.078 Uiso 1 1 calc R
C45 C 1.2608(3) 0.5654(4) 0.96502(17) 0.0489(8) Uani 1 1 d .
H45A H 1.3375 0.5248 0.9900 0.073 Uiso 1 1 calc R
H45B H 1.1859 0.5531 0.9914 0.073 Uiso 1 1 calc R
H45C H 1.2966 0.6597 0.9649 0.073 Uiso 1 1 calc R
C46 C 1.3107(3) 0.5473(3) 0.8458(2) 0.0444(7) Uani 1 1 d .
H46A H 1.3230 0.6426 0.8440 0.067 Uiso 1 1 calc R
H46B H 1.2791 0.5027 0.7951 0.067 Uiso 1 1 calc R
H46C H 1.4005 0.5260 0.8705 0.067 Uiso 1 1 calc R
C47 C 1.1690(3) 0.8914(3) 0.95070(14) 0.0280(5) Uani 1 1 d .
C48 C 1.1909(3) 0.9392(3) 1.02489(15) 0.0337(6) Uani 1 1 d .
H48 H 1.1257 0.9063 1.0526 0.040 Uiso 1 1 calc R
C49 C 1.3089(3) 1.0350(3) 1.05768(18) 0.0449(7) Uani 1 1 d .
H49 H 1.3249 1.0679 1.1083 0.054 Uiso 1 1 calc R
C50 C 1.4027(3) 1.0828(4) 1.0182(2) 0.0538(9) Uani 1 1 d .
H50 H 1.4831 1.1490 1.0414 0.065 Uiso 1 1 calc R
C51 C 1.3812(3) 1.0350(4) 0.9440(2) 0.0513(8) Uani 1 1 d .
H51 H 1.4464 1.0683 0.9165 0.062 Uiso 1 1 calc R
C52 C 1.2633(3) 0.9382(3) 0.91091(17) 0.0387(6) Uani 1 1 d .
H52 H 1.2481 0.9044 0.8605 0.046 Uiso 1 1 calc R
C53 C 0.8671(3) 0.7384(3) 0.95983(14) 0.0312(5) Uani 1 1 d .
H53 H 0.8923 0.7023 1.0086 0.037 Uiso 1 1 calc R
C54 C 0.8352(3) 0.8751(3) 0.96353(15) 0.0330(6) Uani 1 1 d .
C55 C 0.7934(4) 0.9282(4) 1.03016(19) 0.0514(9) Uani 1 1 d .
H55A H 0.7846 1.0197 1.0257 0.077 Uiso 1 1 calc R
H55B H 0.8654 0.9240 1.0753 0.077 Uiso 1 1 calc R
H55C H 0.7030 0.8754 1.0329 0.077 Uiso 1 1 calc R
C56 C 0.8292(3) 0.9250(3) 0.89855(15) 0.0301(5) Uani 1 1 d .
C57 C 0.7769(3) 1.0446(3) 0.87324(18) 0.0417(7) Uani 1 1 d .
H57A H 0.6823 1.0179 0.8402 0.063 Uiso 1 1 calc R
H57B H 0.8404 1.0927 0.8465 0.063 Uiso 1 1 calc R
H57C H 0.7737 1.1016 0.9164 0.063 Uiso 1 1 calc R
C58 C 0.8629(2) 0.8334(2) 0.84285(14) 0.0255(5) Uani 1 1 d .
H58 H 0.8862 0.8737 0.7988 0.031 Uiso 1 1 calc R
C59 C 0.7404(3) 0.6526(3) 0.90072(14) 0.0313(5) Uani 1 1 d .
H59A H 0.6506 0.6606 0.9127 0.038 Uiso 1 1 calc R
H59B H 0.7476 0.5589 0.8990 0.038 Uiso 1 1 calc R
C60 C 0.7472(2) 0.7054(2) 0.82494(14) 0.0264(5) Uani 1 1 d .
H60 H 0.6544 0.7242 0.7992 0.032 Uiso 1 1 calc R
C61 C 0.6467(2) 0.4523(2) 0.73854(14) 0.0278(5) Uani 1 1 d .
C62 C 0.6487(3) 0.3331(3) 0.7673(2) 0.0436(7) Uani 1 1 d .
H62 H 0.7318 0.3201 0.8005 0.052 Uiso 1 1 calc R
C63 C 0.5309(4) 0.2332(3) 0.7481(2) 0.0552(9) Uani 1 1 d .
H63 H 0.5340 0.1508 0.7671 0.066 Uiso 1 1 calc R
C64 C 0.4100(3) 0.2523(3) 0.7021(2) 0.0493(8) Uani 1 1 d .
H64 H 0.3289 0.1832 0.6895 0.059 Uiso 1 1 calc R
C65 C 0.4044(3) 0.3696(4) 0.6740(2) 0.0585(10) Uani 1 1 d .
H65 H 0.3198 0.3819 0.6419 0.070 Uiso 1 1 calc R
C66 C 0.5226(3) 0.4712(3) 0.69220(18) 0.0444(7) Uani 1 1 d .
H66 H 0.5185 0.5533 0.6731 0.053 Uiso 1 1 calc R
C67 C 0.8203(2) 0.6737(2) 0.68705(13) 0.0242(4) Uani 1 1 d .
C68 C 0.7307(3) 0.7589(3) 0.66025(14) 0.0292(5) Uani 1 1 d .
H68 H 0.6504 0.7613 0.6790 0.035 Uiso 1 1 calc R
C69 C 0.7580(3) 0.8385(3) 0.60729(15) 0.0342(6) Uani 1 1 d .
H69 H 0.6980 0.8971 0.5905 0.041 Uiso 1 1 calc R
C70 C 0.8730(3) 0.8339(3) 0.57807(15) 0.0363(6) Uani 1 1 d .
H70 H 0.8898 0.8872 0.5402 0.044 Uiso 1 1 calc R
C71 C 0.9633(3) 0.7512(3) 0.60421(15) 0.0338(6) Uani 1 1 d .
H71 H 1.0430 0.7491 0.5849 0.041 Uiso 1 1 calc R
C72 C 0.9375(3) 0.6721(2) 0.65837(14) 0.0292(5) Uani 1 1 d .
H72 H 1.0000 0.6161 0.6763 0.035 Uiso 1 1 calc R
C73 C 0.7867(4) 0.4420(4) 0.0914(2) 0.0512(8) Uani 1 1 d .
H73 H 0.8578 0.5253 0.1104 0.061 Uiso 1 1 calc R
Cl3 Cl 0.62895(10) 0.48594(12) 0.04819(5) 0.0649(3) Uani 1 1 d .
Cl4 Cl 0.76587(10) 0.35907(10) 0.16812(6) 0.0594(2) Uani 1 1 d .
Cl5 Cl 0.8513(3) 0.3542(2) 0.03273(10) 0.1530(9) Uani 1 1 d .
Cl1 Cl 0.37359(7) 0.83964(7) 0.71964(4) 0.03881(15) Uani 1 1 d .
O1 O 0.2705(3) 0.9168(3) 0.72111(15) 0.0583(6) Uani 1 1 d .
O2 O 0.4730(3) 0.9071(3) 0.68242(17) 0.0702(8) Uani 1 1 d .
O3 O 0.4479(3) 0.8286(3) 0.79418(15) 0.0596(7) Uani 1 1 d .
Cl2 Cl 0.13019(7) 0.69681(7) 0.17488(4) 0.03641(14) Uani 1 1 d .
O4 O 0.3083(4) 0.7141(3) 0.68012(19) 0.0762(8) Uani 1 1 d .
O5 O 0.0311(4) 0.7694(5) 0.1448(2) 0.1085(15) Uani 1 1 d .
O6 O 0.2492(4) 0.7941(6) 0.2090(2) 0.148(2) Uani 1 1 d .
O7 O 0.0854(3) 0.6249(2) 0.23158(14) 0.0511(6) Uani 1 1 d .
O8 O 0.1525(10) 0.6166(5) 0.1234(3) 0.231(5) Uani 1 1 d .

loop_
_atom_site_aniso_label
_atom_site_aniso_U_11
_atom_site_aniso_U_22
_atom_site_aniso_U_33
_atom_site_aniso_U_23
_atom_site_aniso_U_13
_atom_site_aniso_U_12
Pd1 0.01784(7) 0.01388(7) 0.02427(8) -0.00032(6) 0.00823(6) 0.00387(5)
P1 0.0183(2) 0.0143(3) 0.0270(3) -0.0002(2) 0.0081(2) 0.00390(19)
As1 0.01738(9) 0.01728(10) 0.02411(12) -0.00222(9) 0.00709(8) 0.00260(8)
N1 0.0238(9) 0.0173(10) 0.0306(11) 0.0008(8) 0.0125(8) 0.0040(7)
C1 0.0212(9) 0.0181(10) 0.0241(11) 0.0044(9) 0.0064(8) 0.0069(8)
C2 0.0229(10) 0.0212(11) 0.0309(12) 0.0031(9) 0.0067(8) 0.0057(8)
C3 0.0273(11) 0.0207(11) 0.0394(14) 0.0097(10) 0.0129(10) 0.0034(9)
C4 0.0254(11) 0.0309(13) 0.0435(15) 0.0113(11) 0.0178(10) 0.0079(10)
C5 0.0287(11) 0.0255(12) 0.0343(13) 0.0058(10) 0.0143(10) 0.0105(9)
C6 0.0220(9) 0.0182(10) 0.0254(11) 0.0034(9) 0.0081(8) 0.0068(8)
C7 0.0248(10) 0.0171(10) 0.0316(12) 0.0022(9) 0.0130(9) 0.0070(8)
C8 0.0375(13) 0.0272(13) 0.0379(15) 0.0100(11) 0.0137(11) 0.0152(10)
C9 0.0374(13) 0.0151(11) 0.0596(18) -0.0006(11) 0.0278(13) 0.0037(9)
C10 0.0293(12) 0.0386(15) 0.0305(14) -0.0094(11) 0.0065(10) 0.0059(11)
C11 0.0178(9) 0.0188(10) 0.0254(11) -0.0030(8) 0.0056(8) 0.0046(7)
C12 0.0241(10) 0.0224(11) 0.0251(12) -0.0009(9) 0.0061(8) 0.0057(8)
C13 0.0271(10) 0.0203(12) 0.0375(14) 0.0016(10) 0.0109(9) 0.0043(9)
C14 0.0218(10) 0.0203(11) 0.0421(15) -0.0084(10) 0.0012(9) 0.0033(8)
C15 0.0293(11) 0.0285(13) 0.0286(13) -0.0068(10) -0.0041(9) 0.0094(10)
C16 0.0290(11) 0.0231(12) 0.0260(12) 0.0011(9) 0.0064(9) 0.0065(9)
C17 0.0216(9) 0.0202(11) 0.0241(11) 0.0026(9) 0.0042(8) 0.0049(8)
C18 0.0199(9) 0.0228(11) 0.0211(11) -0.0016(9) 0.0055(8) 0.0026(8)
C19 0.0364(13) 0.0378(15) 0.0291(14) 0.0080(11) 0.0142(10) 0.0077(11)
C20 0.0182(9) 0.0201(11) 0.0220(11) -0.0018(9) 0.0061(8) 0.0015(8)
C21 0.0193(10) 0.0327(13) 0.0339(13) 0.0025(10) 0.0088(9) 0.0084(9)
C22 0.0180(9) 0.0201(11) 0.0208(11) -0.0001(8) 0.0053(8) 0.0046(8)
C23 0.0195(9) 0.0229(11) 0.0226(11) -0.0019(9) 0.0014(8) 0.0037(8)
C24 0.0193(9) 0.0161(10) 0.0255(11) -0.0019(9) 0.0067(8) 0.0048(8)
C25 0.0195(9) 0.0190(11) 0.0293(12) -0.0020(9) 0.0097(8) 0.0026(8)
C26 0.0270(11) 0.0241(12) 0.0414(15) -0.0037(11) 0.0080(10) 0.0087(9)
C27 0.0244(11) 0.0409(16) 0.0410(16) -0.0055(12) 0.0039(10) 0.0106(10)
C28 0.0288(12) 0.0337(15) 0.0394(15) -0.0121(12) 0.0069(11) -0.0071(10)
C29 0.0393(14) 0.0200(12) 0.0443(16) -0.0061(11) 0.0090(12) -0.0020(10)
C30 0.0288(11) 0.0201(11) 0.0386(14) 0.0007(10) 0.0054(10) 0.0040(9)
C31 0.0201(9) 0.0158(10) 0.0299(12) 0.0028(9) 0.0084(8) 0.0028(7)
C32 0.0261(10) 0.0189(11) 0.0337(13) 0.0011(9) 0.0100(9) 0.0044(8)
C33 0.0225(10) 0.0207(11) 0.0524(17) 0.0112(11) 0.0134(10) 0.0059(8)
C34 0.0265(11) 0.0317(14) 0.0433(16) 0.0125(12) 0.0062(10) 0.0049(10)
C35 0.0388(13) 0.0352(15) 0.0285(13) 0.0044(11) 0.0079(10) 0.0073(11)
C36 0.0280(11) 0.0272(12) 0.0300(13) 0.0008(10) 0.0102(9) 0.0061(9)
Pd2 0.02154(8) 0.02299(9) 0.02311(9) -0.00035(7) -0.00090(6) 0.00549(6)
P2 0.0219(2) 0.0220(3) 0.0212(3) 0.0000(2) -0.0002(2) 0.0041(2)
As2 0.02361(11) 0.02515(13) 0.02339(13) -0.00253(10) 0.00079(9) 0.00439(9)
N2 0.0250(9) 0.0291(11) 0.0323(12) -0.0018(9) -0.0022(8) 0.0054(8)
C37 0.0242(11) 0.0233(12) 0.0312(14) 0.0008(10) 0.0045(9) 0.0041(9)
C38 0.0333(12) 0.0291(14) 0.0331(14) -0.0002(11) 0.0019(10) 0.0067(10)
C39 0.0407(14) 0.0316(14) 0.0376(16) -0.0090(12) 0.0051(11) 0.0037(11)
C40 0.0449(16) 0.0260(14) 0.058(2) -0.0138(13) 0.0095(14) 0.0056(12)
C41 0.0336(13) 0.0267(13) 0.0527(18) -0.0010(12) 0.0047(12) 0.0102(10)
C42 0.0243(11) 0.0243(12) 0.0385(14) 0.0045(11) 0.0025(9) 0.0055(9)
C43 0.0274(11) 0.0305(13) 0.0404(15) 0.0058(11) -0.0023(10) 0.0079(10)
C44 0.0513(18) 0.059(2) 0.0368(17) 0.0160(16) -0.0005(14) 0.0016(16)
C45 0.0431(16) 0.057(2) 0.0363(17) -0.0081(14) -0.0153(12) 0.0202(14)
C46 0.0260(12) 0.0415(16) 0.061(2) 0.0002(15) 0.0074(12) 0.0007(11)
C47 0.0252(11) 0.0264(12) 0.0277(13) -0.0037(10) -0.0004(9) 0.0044(9)
C48 0.0354(13) 0.0326(14) 0.0266(13) -0.0047(11) 0.0010(10) 0.0015(11)
C49 0.0449(16) 0.0416(17) 0.0353(16) -0.0136(13) -0.0066(12) 0.0032(13)
C50 0.0393(16) 0.0437(19) 0.062(2) -0.0167(16) -0.0028(14) -0.0066(14)
C51 0.0365(15) 0.052(2) 0.062(2) 0.0011(17) 0.0163(14) -0.0037(14)
C52 0.0356(13) 0.0425(17) 0.0346(15) -0.0049(12) 0.0090(11) 0.0022(12)
C53 0.0335(12) 0.0381(15) 0.0212(12) 0.0032(11) 0.0063(9) 0.0056(11)
C54 0.0273(11) 0.0412(15) 0.0279(13) -0.0079(11) 0.0046(9) 0.0068(10)
C55 0.0495(18) 0.066(2) 0.0393(18) -0.0134(16) 0.0153(14) 0.0132(16)
C56 0.0257(11) 0.0300(13) 0.0308(13) -0.0064(10) 0.0019(9) 0.0059(9)
C57 0.0374(14) 0.0322(15) 0.0501(18) -0.0067(13) -0.0001(12) 0.0113(11)
C58 0.0267(11) 0.0236(12) 0.0229(12) -0.0002(9) 0.0016(9) 0.0039(9)
C59 0.0311(12) 0.0339(14) 0.0248(13) 0.0006(11) 0.0038(10) 0.0013(10)
C60 0.0227(10) 0.0281(12) 0.0252(12) -0.0013(9) 0.0009(8) 0.0049(9)
C61 0.0251(11) 0.0252(12) 0.0290(13) -0.0017(10) 0.0023(9) 0.0019(9)
C62 0.0321(13) 0.0311(15) 0.062(2) 0.0101(14) 0.0022(13) 0.0035(11)
C63 0.0403(16) 0.0304(16) 0.088(3) 0.0107(17) 0.0091(16) -0.0022(13)
C64 0.0314(14) 0.0427(18) 0.063(2) -0.0095(16) 0.0085(13) -0.0115(12)
C65 0.0320(14) 0.067(2) 0.058(2) 0.0128(18) -0.0113(14) -0.0073(15)
C66 0.0293(13) 0.0464(18) 0.0467(18) 0.0110(14) -0.0068(11) -0.0008(12)
C67 0.0278(10) 0.0200(11) 0.0195(11) -0.0021(8) -0.0006(8) 0.0007(8)
C68 0.0314(11) 0.0292(13) 0.0240(12) -0.0003(10) -0.0007(9) 0.0090(10)
C69 0.0414(14) 0.0256(13) 0.0285(13) 0.0003(10) -0.0043(10) 0.0062(10)
C70 0.0475(15) 0.0259(13) 0.0274(13) 0.0022(11) 0.0052(11) -0.0070(11)
C71 0.0342(12) 0.0312(14) 0.0318(14) -0.0047(11) 0.0080(10) -0.0010(10)
C72 0.0317(11) 0.0234(12) 0.0294(13) -0.0026(10) 0.0045(9) 0.0038(9)
C73 0.0467(17) 0.061(2) 0.058(2) 0.0184(17) 0.0278(15) 0.0165(15)
Cl3 0.0539(5) 0.0912(8) 0.0562(5) 0.0336(5) 0.0153(4) 0.0213(5)
Cl4 0.0580(5) 0.0691(6) 0.0681(6) 0.0350(5) 0.0280(4) 0.0313(4)
Cl5 0.210(2) 0.216(2) 0.1042(12) 0.0274(13) 0.0989(14) 0.1428(19)
Cl1 0.0344(3) 0.0396(4) 0.0436(4) 0.0052(3) 0.0073(3) 0.0135(3)
O1 0.0489(13) 0.0727(18) 0.0610(16) 0.0103(13) 0.0124(11) 0.0327(12)
O2 0.0596(16) 0.087(2) 0.0703(19) 0.0153(16) 0.0325(14) 0.0092(15)
O3 0.0461(13) 0.0728(18) 0.0553(15) 0.0201(13) -0.0019(11) 0.0145(12)
Cl2 0.0395(3) 0.0347(3) 0.0365(3) 0.0054(3) 0.0075(3) 0.0132(3)
O4 0.089(2) 0.0437(15) 0.084(2) -0.0089(14) 0.0027(16) 0.0107(14)
O5 0.105(3) 0.171(4) 0.101(3) 0.095(3) 0.056(2) 0.093(3)
O6 0.090(3) 0.188(5) 0.109(3) 0.068(3) -0.020(2) -0.069(3)
O7 0.0558(14) 0.0468(14) 0.0594(15) 0.0244(11) 0.0225(11) 0.0160(11)
O8 0.533(13) 0.087(3) 0.193(5) 0.041(3) 0.281(8) 0.116(5)

loop_
_atom_type_symbol
_atom_type_description
_atom_type_scat_dispersion_real
_atom_type_scat_dispersion_imag
_atom_type_scat_source
C C 0.0033 0.0016 'International Tables Vol C Tables 4.2.6.8 and 6.1.1.4'
H H 0.0000 0.0000 'International Tables Vol C Tables 4.2.6.8 and 6.1.1.4'
N N 0.0061 0.0033 'International Tables Vol C Tables 4.2.6.8 and 6.1.1.4'
P P 0.1023 0.0942 'International Tables Vol C Tables 4.2.6.8 and 6.1.1.4'
As As 0.0499 2.0058 'International Tables Vol C Tables 4.2.6.8 and 6.1.1.4'
Pd Pd -0.9988 1.0072 'International Tables Vol C Tables 4.2.6.8 and 6.1.1.4'
Cl Cl 0.1484 0.1585 'International Tables Vol C Tables 4.2.6.8 and 6.1.1.4'
O O 0.0106 0.0060 'International Tables Vol C Tables 4.2.6.8 and 6.1.1.4'

loop_
_geom_angle_atom_site_label_1
_geom_angle_atom_site_label_2
_geom_angle_atom_site_label_3
_geom_angle
C1 Pd1 N1 81.82(8)
C1 Pd1 P1 96.76(6)
N1 Pd1 P1 172.83(6)
C1 Pd1 As1 178.67(6)
N1 Pd1 As1 99.51(5)
P1 Pd1 As1 81.911(17)
C25 P1 C31 109.41(11)
C25 P1 C24 104.78(10)
C31 P1 C24 102.38(10)
C25 P1 Pd1 120.93(8)
C31 P1 Pd1 109.24(8)
C24 P1 Pd1 108.45(8)
C11 As1 C17 108.07(9)
C11 As1 C22 106.99(9)
C17 As1 C22 76.65(9)
C11 As1 Pd1 129.05(7)
C17 As1 Pd1 116.81(6)
C22 As1 Pd1 105.70(7)
C9 N1 C10 108.0(2)
C9 N1 C7 111.27(19)
C10 N1 C7 109.19(19)
C9 N1 Pd1 116.74(16)
C10 N1 Pd1 106.65(16)
C7 N1 Pd1 104.76(14)
C2 C1 C6 117.3(2)
C2 C1 Pd1 131.16(17)
C6 C1 Pd1 111.53(16)
C1 C2 C3 120.8(2)
C4 C3 C2 121.0(2)
C3 C4 C5 119.0(2)
C4 C5 C6 120.3(2)
C5 C6 C1 121.4(2)
C5 C6 C7 121.0(2)
C1 C6 C7 117.45(19)
C6 C7 N1 107.79(17)
C6 C7 C8 109.4(2)
N1 C7 C8 111.2(2)
C16 C11 C12 120.3(2)
C16 C11 As1 118.29(17)
C12 C11 As1 121.36(17)
C11 C12 C13 119.2(2)
C14 C13 C12 120.2(2)
C13 C14 C15 120.7(2)
C14 C15 C16 119.7(2)
C11 C16 C15 119.8(2)
C18 C17 C23 106.23(18)
C18 C17 As1 101.47(14)
C23 C17 As1 99.55(15)
C20 C18 C19 128.7(2)
C20 C18 C17 111.58(19)
C19 C18 C17 119.5(2)
C18 C20 C21 129.6(2)
C18 C20 C22 111.76(19)
C21 C20 C22 118.5(2)
C20 C22 C24 110.24(19)
C20 C22 As1 103.01(15)
C24 C22 As1 95.86(13)
C17 C23 C24 106.95(17)
C22 C24 C23 105.68(18)
C22 C24 P1 107.83(15)
C23 C24 P1 111.09(14)
C26 C25 C30 119.3(2)
C26 C25 P1 118.97(18)
C30 C25 P1 121.64(18)
C27 C26 C25 120.7(2)
C26 C27 C28 119.8(3)
C29 C28 C27 119.8(2)
C28 C29 C30 120.8(3)
C25 C30 C29 119.6(2)
C32 C31 C36 118.7(2)
C32 C31 P1 121.01(19)
C36 C31 P1 119.83(17)
C33 C32 C31 120.0(2)
C32 C33 C34 121.1(2)
C35 C34 C33 119.6(2)
C36 C35 C34 120.2(3)
C35 C36 C31 120.4(2)
C37 Pd2 N2 81.13(9)
C37 Pd2 P2 96.61(7)
N2 Pd2 P2 177.74(6)
C37 Pd2 As2 178.08(7)
N2 Pd2 As2 100.76(6)
P2 Pd2 As2 81.505(18)
C67 P2 C61 109.54(11)
C67 P2 C60 102.24(11)
C61 P2 C60 103.73(11)
C67 P2 Pd2 111.46(8)
C61 P2 Pd2 120.20(9)
C60 P2 Pd2 107.83(8)
C47 As2 C53 109.79(11)
C47 As2 C58 108.60(10)
C53 As2 C58 76.57(11)
C47 As2 Pd2 128.62(8)
C53 As2 Pd2 114.01(9)
C58 As2 Pd2 106.54(7)
C45 N2 C46 107.6(2)
C45 N2 C43 112.1(2)
C46 N2 C43 108.0(2)
C45 N2 Pd2 115.64(17)
C46 N2 Pd2 108.25(17)
C43 N2 Pd2 105.01(14)
C38 C37 C42 117.7(2)
C38 C37 Pd2 130.8(2)
C42 C37 Pd2 111.53(19)
C39 C38 C37 121.0(3)
C40 C39 C38 120.6(3)
C41 C40 C39 119.4(3)
C40 C41 C42 120.3(3)
C41 C42 C37 121.0(3)
C41 C42 C43 120.9(2)
C37 C42 C43 118.1(2)
C42 C43 N2 107.5(2)
C42 C43 C44 109.4(2)
N2 C43 C44 112.9(3)
C52 C47 C48 120.5(2)
C52 C47 As2 118.2(2)
C48 C47 As2 121.3(2)
C49 C48 C47 119.1(3)
C50 C49 C48 120.7(3)
C49 C50 C51 120.3(3)
C52 C51 C50 119.2(3)
C47 C52 C51 120.2(3)
C54 C53 C59 105.3(2)
C54 C53 As2 103.34(18)
C59 C53 As2 99.35(17)
C56 C54 C55 128.1(3)
C56 C54 C53 111.2(2)
C55 C54 C53 119.9(3)
C54 C56 C57 129.1(3)
C54 C56 C58 111.6(2)
C57 C56 C58 118.7(2)
C56 C58 C60 108.7(2)
C56 C58 As2 104.19(16)
C60 C58 As2 95.46(15)
C53 C59 C60 106.2(2)
C58 C60 C59 106.41(19)
C58 C60 P2 108.48(16)
C59 C60 P2 109.95(18)
C62 C61 C66 119.0(3)
C62 C61 P2 120.2(2)
C66 C61 P2 120.7(2)
C63 C62 C61 120.4(3)
C64 C63 C62 120.2(3)
C65 C64 C63 120.6(3)
C64 C65 C66 120.0(3)
C61 C66 C65 119.8(3)
C72 C67 C68 118.5(2)
C72 C67 P2 119.76(18)
C68 C67 P2 121.17(19)
C69 C68 C67 120.6(2)
C68 C69 C70 120.4(3)
C69 C70 C71 119.9(3)
C72 C71 C70 120.0(3)
C71 C72 C67 120.6(2)
Cl5 C73 Cl4 111.5(2)
Cl5 C73 Cl3 113.2(2)
Cl4 C73 Cl3 110.06(17)
O4 Cl1 O1 109.83(19)
O4 Cl1 O3 111.45(18)
O1 Cl1 O3 109.75(16)
O4 Cl1 O2 109.6(2)
O1 Cl1 O2 107.89(17)
O3 Cl1 O2 108.22(17)
O8 Cl2 O5 111.5(4)
O8 Cl2 O6 113.1(5)
O5 Cl2 O6 103.1(3)
O8 Cl2 O7 110.7(2)
O5 Cl2 O7 109.89(17)
O6 Cl2 O7 108.3(2)

loop_
_geom_bond_atom_site_label_1
_geom_bond_atom_site_label_2
_geom_bond_distance
Pd1 C1 2.051(2)
Pd1 N1 2.146(2)
Pd1 P1 2.2611(6)
Pd1 As1 2.4468(3)
P1 C25 1.815(2)
P1 C31 1.820(2)
P1 C24 1.849(2)
As1 C11 1.925(2)
As1 C17 1.978(2)
As1 C22 1.980(2)
N1 C9 1.476(3)
N1 C10 1.484(4)
N1 C7 1.507(3)
C1 C2 1.396(3)
C1 C6 1.406(3)
C2 C3 1.401(3)
C3 C4 1.376(4)
C4 C5 1.388(4)
C5 C6 1.389(3)
C6 C7 1.506(3)
C7 C8 1.527(4)
C11 C16 1.392(3)
C11 C12 1.394(3)
C12 C13 1.399(3)
C13 C14 1.376(4)
C14 C15 1.387(4)
C15 C16 1.393(4)
C17 C18 1.522(3)
C17 C23 1.557(3)
C18 C20 1.334(3)
C18 C19 1.501(3)
C20 C21 1.492(3)
C20 C22 1.507(3)
C22 C24 1.558(3)
C23 C24 1.567(3)
C25 C26 1.390(3)
C25 C30 1.393(3)
C26 C27 1.383(4)
C27 C28 1.393(4)
C28 C29 1.371(4)
C29 C30 1.395(4)
C31 C32 1.404(3)
C31 C36 1.404(4)
C32 C33 1.375(4)
C33 C34 1.385(4)
C34 C35 1.385(4)
C35 C36 1.384(4)
Pd2 C37 2.043(3)
Pd2 N2 2.142(2)
Pd2 P2 2.2586(6)
Pd2 As2 2.4640(3)
P2 C67 1.814(2)
P2 C61 1.818(3)
P2 C60 1.843(3)
As2 C47 1.927(2)
As2 C53 1.967(3)
As2 C58 1.978(2)
N2 C45 1.483(4)
N2 C46 1.483(4)
N2 C43 1.509(4)
C37 C38 1.392(4)
C37 C42 1.407(3)
C38 C39 1.390(4)
C39 C40 1.388(4)
C40 C41 1.377(4)
C41 C42 1.394(4)
C42 C43 1.499(4)
C43 C44 1.517(4)
C47 C52 1.369(4)
C47 C48 1.394(4)
C48 C49 1.383(4)
C49 C50 1.364(5)
C50 C51 1.394(5)
C51 C52 1.389(4)
C53 C54 1.515(4)
C53 C59 1.558(4)
C54 C56 1.340(4)
C54 C55 1.505(4)
C56 C57 1.498(4)
C56 C58 1.504(4)
C58 C60 1.555(3)
C59 C60 1.559(4)
C61 C62 1.383(4)
C61 C66 1.391(4)
C62 C63 1.379(4)
C63 C64 1.365(5)
C64 C65 1.363(5)
C65 C66 1.392(4)
C67 C72 1.398(3)
C67 C68 1.406(3)
C68 C69 1.370(4)
C69 C70 1.387(4)
C70 C71 1.388(4)
C71 C72 1.382(4)
C73 Cl5 1.694(4)
C73 Cl4 1.749(3)
C73 Cl3 1.750(4)
Cl1 O4 1.421(3)
Cl1 O1 1.423(2)
Cl1 O3 1.437(3)
Cl1 O2 1.444(3)
Cl2 O8 1.318(4)
Cl2 O5 1.391(3)
Cl2 O6 1.403(4)
Cl2 O7 1.439(2)
